data_4332705
loop_
_publ_author_name
'Aull\'on, Gabriel'
'Bernhardt, Paul V.'
'Bozogli\'an, Fernando'
'Font-Bard\'ia, Merc\`e'
'Macpherson, Brendan P.'
'Mart\'inez, Manuel'
'Rodr\'iguez, Carlos'
'Solans, Xavier'

_publ_section_title
;
 Isomeric Distribution and Catalyzed Isomerization of Cobalt(III)
 Complexes with Pentadentate Macrocyclic Ligands. Importance of Hydrogen
 Bonding
;
_journal_issue 21
_journal_name_full 'Inorganic Chemistry'
_journal_page_first 8551
_journal_page_last 8562
_journal_paper_doi 10.1021/ic060720s
_journal_volume 45
_journal_year 2006
_chemical_formula_moiety 'C11 H25 Cl Co N3 S2, Cl O4, Cl'
_chemical_formula_sum 'C11 H25 Cl3 Co N3 O4 S2'
_chemical_formula_weight 492.74
_chemical_name_systematic
;
 ?
;
_space_group_IT_number 14
_symmetry_cell_setting monoclinic
_symmetry_space_group_name_Hall '-P 2ybc'
_symmetry_space_group_name_H-M 'P 1 21/c 1'
_atom_sites_solution_hydrogens geom
_atom_sites_solution_primary direct
_atom_sites_solution_secondary difmap
_audit_conform_dict_location ftp://ftp.iucr.org/pub/cif_core.dic
_audit_conform_dict_name cif_core.dic
_audit_conform_dict_version 2.3
_audit_creation_date 2006-04-24T15:02:58-00:00
_audit_creation_method 'WinGX routine CIF_UPDATE'
_cell_angle_alpha 90
_cell_angle_beta 104.57(2)
_cell_angle_gamma 90
_cell_formula_units_Z 4
_cell_length_a 8.790(4)
_cell_length_b 15.412(6)
_cell_length_c 14.423(5)
_cell_measurement_reflns_used 426
_cell_measurement_temperature 293(2)
_cell_measurement_theta_max 28
_cell_measurement_theta_min 8
_cell_volume 1891.1(13)
_computing_structure_refinement 'SHELXL-97 (Sheldrick, 1997)'
_diffrn_ambient_temperature 293(2)
_diffrn_measured_fraction_theta_full 0.912
_diffrn_measured_fraction_theta_max 0.912
_diffrn_measurement_device_type 'MAR320 with image plate detector'
_diffrn_radiation_monochromator graphite
_diffrn_radiation_type MoK\a
_diffrn_radiation_wavelength 0.71073
_diffrn_reflns_av_R_equivalents 0
_diffrn_reflns_av_unetI/netI 0.0265
_diffrn_reflns_limit_h_max 10
_diffrn_reflns_limit_h_min -11
_diffrn_reflns_limit_k_max 21
_diffrn_reflns_limit_k_min 0
_diffrn_reflns_limit_l_max 20
_diffrn_reflns_limit_l_min 0
_diffrn_reflns_number 5028
_diffrn_reflns_theta_full 30
_diffrn_reflns_theta_max 30
_diffrn_reflns_theta_min 2.64
_exptl_absorpt_coefficient_mu 1.573
_exptl_absorpt_correction_type none
_exptl_crystal_colour red
_exptl_crystal_density_diffrn 1.731
_exptl_crystal_density_method 'not measured'
_exptl_crystal_description prism
_exptl_crystal_F_000 1016
_exptl_crystal_size_max 0.2
_exptl_crystal_size_mid 0.1
_exptl_crystal_size_min 0.1
_refine_diff_density_max 0.814
_refine_diff_density_min -0.634
_refine_diff_density_rms 0.165
_refine_ls_extinction_coef 0.0049(10)
_refine_ls_extinction_expression Fc^*^=kFc[1+0.001xFc^2^\l^3^/sin(2\q)]^-1/4^
_refine_ls_extinction_method none
_refine_ls_goodness_of_fit_ref 1.261
_refine_ls_hydrogen_treatment constr
_refine_ls_matrix_type full
_refine_ls_number_parameters 244
_refine_ls_number_reflns 5028
_refine_ls_number_restraints 0
_refine_ls_restrained_S_all 1.261
_refine_ls_R_factor_all 0.034
_refine_ls_R_factor_gt 0.0313
_refine_ls_shift/su_max 0
_refine_ls_shift/su_mean 0
_refine_ls_structure_factor_coef Fsqd
_refine_ls_weighting_details 'calc w=1/[\s^2^(Fo^2^)+(0.0440P)^2^+0.2190P] where P=(Fo^2^+2Fc^2^)/3'
_refine_ls_weighting_scheme calc
_refine_ls_wR_factor_gt 0.0799
_refine_ls_wR_factor_ref 0.0821
_reflns_number_gt 4766
_reflns_number_total 5028
_reflns_threshold_expression >2sigma(I)
_cod_data_source_file ic060720ssup1.cif
_cod_data_source_block transiiil14s
_cod_original_sg_symbol_H-M 'P 21/c'
_cod_database_code 4332705

loop_
_symmetry_equiv_pos_as_xyz
'x, y, z'
'-x, y+1/2, -z+1/2'
'-x, -y, -z'
'x, -y-1/2, z-1/2'

loop_
_atom_site_label
_atom_site_type_symbol
_atom_site_fract_x
_atom_site_fract_y
_atom_site_fract_z
_atom_site_U_iso_or_equiv
_atom_site_adp_type
_atom_site_occupancy
_atom_site_symmetry_multiplicity
_atom_site_calc_flag
_atom_site_refinement_flags
_atom_site_disorder_assembly
_atom_site_disorder_group
Co1 Co 0.24231(2) 0.150056(11) 0.321998(12) 0.02583(6) Uani 1 1 d . . .
S1 S 0.47365(4) 0.21166(2) 0.33134(2) 0.03192(8) Uani 1 1 d . . .
S2 S 0.23175(4) 0.21813(2) 0.45603(3) 0.03404(9) Uani 1 1 d . . .
N1 N 0.26874(15) 0.07787(8) 0.21381(8) 0.0343(2) Uani 1 1 d . . .
H1 H 0.1917 0.0925 0.1611 0.041 Uiso 1 1 calc R . .
N2 N 0.03750(14) 0.09643(8) 0.31652(9) 0.0333(2) Uani 1 1 d . . .
H2 H -0.0156 0.0944 0.2536 0.04 Uiso 1 1 calc R . .
N3 N 0.33295(13) 0.04737(7) 0.39407(8) 0.0265(2) Uani 1 1 d . . .
H3C H 0.4333 0.0391 0.3918 0.032 Uiso 1 1 calc R . .
H3D H 0.3282 0.0505 0.4556 0.032 Uiso 1 1 calc R . .
C1 C 0.2444(2) -0.01478(10) 0.23765(11) 0.0411(3) Uani 1 1 d . . .
H1A H 0.333 -0.0494 0.2308 0.049 Uiso 1 1 calc R . .
H1B H 0.1504 -0.0371 0.1936 0.049 Uiso 1 1 calc R . .
C2 C 0.4236(2) 0.09388(11) 0.19181(11) 0.0399(3) Uani 1 1 d . . .
H2A H 0.4167 0.0779 0.1258 0.048 Uiso 1 1 calc R . .
H2B H 0.5031 0.0576 0.2327 0.048 Uiso 1 1 calc R . .
C3 C 0.4722(2) 0.18852(12) 0.20709(11) 0.0426(3) Uani 1 1 d . . .
H3A H 0.3977 0.2257 0.1638 0.051 Uiso 1 1 calc R . .
H3B H 0.5757 0.1975 0.1964 0.051 Uiso 1 1 calc R . .
C4 C 0.4427(2) 0.32916(10) 0.33320(13) 0.0444(4) Uani 1 1 d . . .
H4A H 0.5401 0.3585 0.3325 0.053 Uiso 1 1 calc R . .
H4B H 0.3645 0.3458 0.2757 0.053 Uiso 1 1 calc R . .
C5 C 0.3892(2) 0.35910(10) 0.42007(15) 0.0471(4) Uani 1 1 d . . .
H5A H 0.3951 0.4219 0.4223 0.057 Uiso 1 1 calc R . .
H5B H 0.464 0.3375 0.4767 0.057 Uiso 1 1 calc R . .
C6 C 0.2246(2) 0.33279(10) 0.42702(15) 0.0464(4) Uani 1 1 d . . .
H6A H 0.1484 0.3433 0.3666 0.056 Uiso 1 1 calc R . .
H6B H 0.1943 0.3662 0.4765 0.056 Uiso 1 1 calc R . .
C7 C 0.0383(2) 0.18139(11) 0.46333(14) 0.0439(4) Uani 1 1 d . . .
H7A H 0.0499 0.1342 0.5091 0.053 Uiso 1 1 calc R . .
H7B H -0.016 0.2285 0.4859 0.053 Uiso 1 1 calc R . .
C8 C -0.05857(19) 0.15079(10) 0.36651(14) 0.0435(4) Uani 1 1 d . . .
H8A H -0.1473 0.1172 0.3751 0.052 Uiso 1 1 calc R . .
H8B H -0.0993 0.2007 0.3271 0.052 Uiso 1 1 calc R . .
C9 C 0.06468(18) 0.00485(9) 0.35001(12) 0.0369(3) Uani 1 1 d . . .
H9A H -0.0148 -0.0327 0.3112 0.044 Uiso 1 1 calc R . .
H9B H 0.0592 0.0002 0.4162 0.044 Uiso 1 1 calc R . .
C10 C 0.22749(17) -0.02176(9) 0.34085(11) 0.0321(3) Uani 1 1 d . . .
C11 C 0.2704(2) -0.11274(10) 0.38227(14) 0.0452(4) Uani 1 1 d . . .
H11A H 0.373 -0.1282 0.3757 0.068 Uiso 1 1 calc R . .
H11B H 0.1947 -0.1539 0.3482 0.068 Uiso 1 1 calc R . .
H11C H 0.2705 -0.1131 0.4488 0.068 Uiso 1 1 calc R . .
Cl1 Cl 0.11146(5) 0.24892(3) 0.21556(3) 0.04677(11) Uani 1 1 d . . .
Cl2 Cl 0.81616(4) 0.09407(2) 0.04501(3) 0.03837(9) Uani 1 1 d . . .
O1 O 0.72244(18) 0.03499(10) -0.02100(11) 0.0608(4) Uani 1 1 d . A .
O2 O 0.9767(6) 0.1002(4) 0.0435(4) 0.0808(15) Uani 0.5 1 d P A 1
O3 O 0.7571(7) 0.1768(4) 0.0493(6) 0.101(2) Uani 0.5 1 d P A 1
O4 O 0.8149(7) 0.0596(4) 0.1392(4) 0.0985(18) Uani 0.5 1 d P A 1
O2' O 0.9656(6) 0.0600(4) 0.0858(5) 0.106(2) Uani 0.5 1 d P A 2
O3' O 0.7962(11) 0.1743(5) -0.0050(6) 0.146(4) Uani 0.5 1 d P A 2
O4' O 0.7561(8) 0.1098(6) 0.1219(5) 0.122(3) Uani 0.5 1 d P A 2
Cl3 Cl 0.67724(4) -0.02671(3) 0.38713(3) 0.04056(9) Uani 1 1 d . . .

loop_
_atom_site_aniso_label
_atom_site_aniso_U_11
_atom_site_aniso_U_22
_atom_site_aniso_U_33
_atom_site_aniso_U_23
_atom_site_aniso_U_13
_atom_site_aniso_U_12
Co1 0.02378(12) 0.02669(10) 0.02528(10) 0.00068(6) 0.00297(7) -0.00107(5)
S1 0.02893(19) 0.03566(17) 0.03087(16) 0.00033(12) 0.00694(12) -0.00536(11)
S2 0.03167(19) 0.03390(17) 0.03737(18) -0.00733(12) 0.01020(13) -0.00198(11)
N1 0.0361(7) 0.0403(6) 0.0246(5) -0.0016(4) 0.0039(4) -0.0041(5)
N2 0.0260(6) 0.0332(6) 0.0380(6) -0.0018(4) 0.0034(4) -0.0015(4)
N3 0.0253(6) 0.0278(5) 0.0257(5) 0.0013(4) 0.0050(4) 0.0009(4)
C1 0.0510(10) 0.0354(7) 0.0375(7) -0.0101(6) 0.0121(6) -0.0071(6)
C2 0.0422(9) 0.0483(8) 0.0319(7) -0.0049(6) 0.0141(6) -0.0037(6)
C3 0.0458(9) 0.0542(9) 0.0311(7) 0.0026(6) 0.0161(6) -0.0099(7)
C4 0.0457(10) 0.0343(7) 0.0536(9) 0.0032(7) 0.0132(7) -0.0091(6)
C5 0.0465(10) 0.0314(7) 0.0638(11) -0.0101(7) 0.0144(8) -0.0080(6)
C6 0.0431(10) 0.0307(7) 0.0654(11) -0.0065(7) 0.0139(8) -0.0006(6)
C7 0.0375(9) 0.0411(8) 0.0593(10) -0.0056(7) 0.0235(7) -0.0010(6)
C8 0.0227(8) 0.0420(8) 0.0659(11) -0.0024(7) 0.0114(7) 0.0031(5)
C9 0.0310(8) 0.0287(6) 0.0507(8) -0.0002(6) 0.0100(6) -0.0045(5)
C10 0.0302(7) 0.0271(6) 0.0391(7) -0.0039(5) 0.0087(5) -0.0030(4)
C11 0.0483(10) 0.0271(7) 0.0620(10) 0.0024(6) 0.0174(8) 0.0011(6)
Cl1 0.0433(2) 0.0408(2) 0.0466(2) 0.01262(15) -0.00658(15) 0.00117(14)
Cl2 0.0320(2) 0.04109(19) 0.03874(18) -0.00386(13) 0.00273(13) -0.00417(12)
O1 0.0571(9) 0.0589(8) 0.0534(8) -0.0139(6) -0.0106(6) -0.0066(6)
O2 0.046(2) 0.096(4) 0.101(4) -0.031(3) 0.019(2) -0.011(2)
O3 0.062(3) 0.064(3) 0.152(6) -0.026(4) -0.021(3) 0.010(2)
O4 0.099(5) 0.124(5) 0.062(2) -0.008(3) 0.002(3) -0.043(3)
O2' 0.056(3) 0.110(5) 0.127(5) -0.056(4) -0.023(3) 0.019(3)
O3' 0.150(7) 0.114(5) 0.131(6) 0.044(5) -0.043(5) -0.071(5)
O4' 0.073(4) 0.183(9) 0.111(5) -0.076(6) 0.027(3) -0.019(4)
Cl3 0.0339(2) 0.0526(2) 0.03626(18) 0.00465(14) 0.01077(14) 0.00355(14)

loop_
_atom_type_symbol
_atom_type_description
_atom_type_scat_dispersion_real
_atom_type_scat_dispersion_imag
_atom_type_scat_source
C C 0.0033 0.0016 'International Tables Vol C Tables 4.2.6.8 and 6.1.1.4'
H H 0 0 'International Tables Vol C Tables 4.2.6.8 and 6.1.1.4'
Cl Cl 0.1484 0.1585 'International Tables Vol C Tables 4.2.6.8 and 6.1.1.4'
Co Co 0.3494 0.9721 'International Tables Vol C Tables 4.2.6.8 and 6.1.1.4'
N N 0.0061 0.0033 'International Tables Vol C Tables 4.2.6.8 and 6.1.1.4'
O O 0.0106 0.006 'International Tables Vol C Tables 4.2.6.8 and 6.1.1.4'
S S 0.1246 0.1234 'International Tables Vol C Tables 4.2.6.8 and 6.1.1.4'

loop_
_geom_angle_atom_site_label_1
_geom_angle_atom_site_label_2
_geom_angle_atom_site_label_3
_geom_angle
N3 Co1 N2 85.84(5)
N3 Co1 N1 81.41(5)
N2 Co1 N1 91.14(6)
N3 Co1 S1 93.99(4)
N2 Co1 S1 178.76(4)
N1 Co1 S1 90.05(4)
N3 Co1 S2 91.17(4)
N2 Co1 S2 89.73(4)
N1 Co1 S2 172.44(4)
S1 Co1 S2 89.04(2)
N3 Co1 Cl1 168.11(3)
N2 Co1 Cl1 87.23(5)
N1 Co1 Cl1 89.09(5)
S1 Co1 Cl1 93.14(3)
S2 Co1 Cl1 98.46(3)
C3 S1 C4 104.07(8)
C3 S1 Co1 94.41(6)
C4 S1 Co1 106.68(6)
C6 S2 C7 109.74(8)
C6 S2 Co1 105.43(7)
C7 S2 Co1 98.48(6)
C2 N1 C1 113.40(13)
C2 N1 Co1 111.65(9)
C1 N1 Co1 107.67(9)
C9 N2 C8 115.94(12)
C9 N2 Co1 108.34(9)
C8 N2 Co1 111.56(10)
C10 N3 Co1 100.82(9)
N1 C1 C10 110.10(11)
N1 C2 C3 111.43(13)
C2 C3 S1 105.21(10)
C5 C4 S1 113.00(12)
C4 C5 C6 117.95(15)
C5 C6 S2 107.15(12)
C8 C7 S2 111.09(12)
N2 C8 C7 111.31(13)
N2 C9 C10 107.67(11)
N3 C10 C9 103.80(11)
N3 C10 C11 113.11(13)
C9 C10 C11 110.87(12)
N3 C10 C1 104.45(11)
C9 C10 C1 112.72(14)
C11 C10 C1 111.54(13)
O4' Cl2 O3 64.8(4)
O4' Cl2 O2' 103.8(4)
O3 Cl2 O2' 130.6(3)
O4' Cl2 O3' 103.6(5)
O3 Cl2 O3' 38.8(4)
O2' Cl2 O3' 121.6(5)
O4' Cl2 O2 126.1(4)
O3 Cl2 O2 108.9(4)
O2' Cl2 O2 36.9(3)
O3' Cl2 O2 86.0(4)
O4' Cl2 O1 112.4(3)
O3 Cl2 O1 117.3(3)
O2' Cl2 O1 111.5(2)
O3' Cl2 O1 103.9(3)
O2 Cl2 O1 116.3(2)
O4' Cl2 O4 38.2(4)
O3 Cl2 O4 101.7(4)
O2' Cl2 O4 72.4(4)
O3' Cl2 O4 139.5(5)
O2 Cl2 O4 106.2(3)
O1 Cl2 O4 104.6(2)

loop_
_geom_bond_atom_site_label_1
_geom_bond_atom_site_label_2
_geom_bond_distance
Co1 N3 1.9502(12)
Co1 N2 1.9643(14)
Co1 N1 1.9771(13)
Co1 S1 2.2174(9)
Co1 S2 2.2218(7)
Co1 Cl1 2.2611(7)
S1 C3 1.8241(17)
S1 C4 1.8324(18)
S2 C6 1.8134(19)
S2 C7 1.8203(18)
N1 C2 1.494(2)
N1 C1 1.497(2)
N2 C9 1.4915(19)
N2 C8 1.497(2)
N3 C10 1.4918(18)
C1 C10 1.536(2)
C2 C3 1.520(2)
C4 C5 1.517(3)
C5 C6 1.530(3)
C7 C8 1.516(3)
C9 C10 1.526(2)
C10 C11 1.534(2)
Cl2 O4' 1.365(6)
Cl2 O3 1.384(5)
Cl2 O2' 1.399(5)
Cl2 O3' 1.419(7)
Cl2 O2 1.420(5)
Cl2 O1 1.4210(14)
Cl2 O4 1.461(6)

loop_
_geom_hbond_atom_site_label_D
_geom_hbond_atom_site_label_H
_geom_hbond_atom_site_label_A
_geom_hbond_distance_DH
_geom_hbond_distance_HA
_geom_hbond_distance_DA
_geom_hbond_angle_DHA
_geom_hbond_site_symmetry_A
N1 H1 O2' 0.91 2.07 2.848(5) 142.4 1_455
N1 H1 O2 0.91 2.2 3.094(6) 166.1 1_455
N2 H2 O4 0.91 2 2.859(6) 157.1 1_455
N2 H2 O4' 0.91 2.4 3.247(8) 154.3 1_455
N2 H2 O2' 0.91 2.44 3.275(7) 152.3 1_455
N3 H3C Cl3 0.9 2.39 3.2595(17) 163 .
N3 H3D Cl3 0.9 2.31 3.1954(16) 167.7 3_656
